data_7131951
loop_
_publ_author_name
'Shi, Maoqing'
'Niu, Gejun'
'Zhang, Tianyuan'
'Xu, Aimin'
'Zheng, Rimei'
'yusuf, abdulla'
'Shi, Taoda'
'Hu, Wenhao'
'Qian, Yu'

_publ_section_title
;
 Silver-Catalyzed Pyrazole Migration and Cycloaddition Reaction of Diazo
 Pyrazoleamides with Ketimines
;
_journal_name_full 'Chemical Communications'
_journal_paper_doi 10.1039/D3CC03253A
_journal_year 2023
_chemical_formula_moiety 'C29 H26 N4 O2'
_chemical_formula_sum 'C29 H26 N4 O2'
_chemical_formula_weight 462.54
_space_group_crystal_system monoclinic
_space_group_IT_number 14
_space_group_name_Hall '-P 2yn'
_space_group_name_H-M_alt 'P 1 21/n 1'
_atom_sites_solution_hydrogens geom
_atom_sites_solution_primary dual
_audit_block_doi 10.5517/ccdc.csd.cc2byqdf
_audit_creation_date 2022-05-06
_audit_creation_method
;
Olex2 1.3
(compiled 2020.11.12 svn.r5f609507 for OlexSys, GUI svn.r6408)
;
_audit_update_record
;
2022-05-18 deposited with the CCDC.	2023-07-31 downloaded from the CCDC.
;
_cell_angle_alpha 90
_cell_angle_beta 95.2750(10)
_cell_angle_gamma 90
_cell_formula_units_Z 4
_cell_length_a 12.0222(2)
_cell_length_b 8.7354(2)
_cell_length_c 22.4535(3)
_cell_measurement_reflns_used 10018
_cell_measurement_temperature 99.99(10)
_cell_measurement_theta_max 75.1530
_cell_measurement_theta_min 3.9300
_cell_volume 2348.05(7)
_computing_cell_refinement 'CrysAlisPro 1.171.41.120a (Rigaku OD, 2021)'
_computing_data_collection 'CrysAlisPro 1.171.41.120a (Rigaku OD, 2021)'
_computing_data_reduction 'CrysAlisPro 1.171.41.120a (Rigaku OD, 2021)'
_computing_molecular_graphics 'Olex2 1.3 (Dolomanov et al., 2009)'
_computing_publication_material 'Olex2 1.3 (Dolomanov et al., 2009)'
_computing_structure_refinement 'SHELXL 2018/3 (Sheldrick, 2015)'
_computing_structure_solution 'SHELXT 2018/2 (Sheldrick, 2018)'
_diffrn_ambient_environment N~2~
_diffrn_ambient_temperature 99.99(10)
_diffrn_detector 'Hybrid Pixel Array Detector'
_diffrn_detector_area_resol_mean 10.0000
_diffrn_detector_type HyPix
_diffrn_measured_fraction_theta_full 0.998
_diffrn_measured_fraction_theta_max 0.954
_diffrn_measurement_details
;
List of Runs (angles in degrees, time in seconds):

  # Type    Start    End  Width  t~exp~   \w     \q     \k     \f   Frames
#--------------------------------------------------------------------------
  1  \w     97.00 172.00   0.50    0.05    --  104.88 104.00 159.00  150
  2  \w    107.00 175.00   0.50    0.05    --  104.88  61.00 120.00  136
  3  \w     30.00 114.00   0.50    0.05    --   45.56  57.00-120.00  168
  4  \w    -12.00  31.00   0.50    0.05    --  -45.56  19.00-150.00   86
  5  \w    -75.00 -28.00   0.50    0.05    -- -100.00  77.00 -30.00   94
  6  \w    -69.00 -27.00   0.50    0.05    -- -100.00  61.00 -30.00   84
  7  \w    -62.00 -29.00   0.50    0.05    -- -100.00  61.00 -60.00   66
  8  \w    -68.00 -28.00   0.50    0.05    -- -100.00  61.00-180.00   80
  9  \w    -50.00 -23.00   0.50    0.05    --  -45.56 125.00-180.00   54
 10  \w   -153.00-128.00   0.50    0.05    -- -100.00-104.00  57.00   50
 11  \w   -161.00-123.00   0.50    0.05    -- -100.00 -15.00-150.00   76
 12  \w   -111.00 -80.00   0.50    0.05    -- -100.00 -15.00-150.00   62
 13  \w    -97.00 -27.00   0.50    0.05    -- -100.00 104.00 159.00  140
 14  \w    -65.00 -40.00   0.50    0.05    --  -45.56 104.00 159.00   50
 15  \w     32.00  57.00   0.50    0.05    --  104.88 -61.00-180.00   50
 16  \w     42.00  67.00   0.50    0.05    --  104.88 -61.00  60.00   50
 17  \w     32.00  59.00   0.50    0.05    --  104.88 -61.00  90.00   54
 18  \w     36.00  72.00   0.50    0.05    --  104.88 -61.00  30.00   72
 19  \w     38.00  72.00   0.50    0.05    --  104.88 -61.00 -60.00   68
 20  \w     -8.00  42.00   0.50    0.05    --   45.56 -38.00 -60.00  100
 21  \w      3.00  84.00   0.50    0.05    --   45.56-104.00  57.00  162
 22  \w     69.00 100.00   0.50    0.05    --  104.88-104.00  57.00   62
 23  \w     80.00 105.00   0.50    0.05    --  104.88 -94.00  60.00   50
 24  \w     46.00  88.00   0.50    0.05    --  104.88 -94.00 120.00   84
;
_diffrn_measurement_device 'four-circle diffractometer'
_diffrn_measurement_device_type 'XtaLAB Synergy R, DW system, HyPix'
_diffrn_measurement_method '\w scans'
_diffrn_orient_matrix_type 'CrysAlisPro convention (1999,Acta A55,543-557)'
_diffrn_orient_matrix_UB_11 -0.1079637000
_diffrn_orient_matrix_UB_12 0.0531786000
_diffrn_orient_matrix_UB_13 -0.0364354000
_diffrn_orient_matrix_UB_21 -0.0506205000
_diffrn_orient_matrix_UB_22 -0.1606719000
_diffrn_orient_matrix_UB_23 0.0058743000
_diffrn_orient_matrix_UB_31 -0.0483586000
_diffrn_orient_matrix_UB_32 0.0495200000
_diffrn_orient_matrix_UB_33 0.0582084000
_diffrn_radiation_monochromator mirror
_diffrn_radiation_probe x-ray
_diffrn_radiation_type 'Cu K\a'
_diffrn_radiation_wavelength 1.54184
_diffrn_reflns_av_R_equivalents 0.0447
_diffrn_reflns_av_unetI/netI 0.0413
_diffrn_reflns_Laue_measured_fraction_full 0.998
_diffrn_reflns_Laue_measured_fraction_max 0.954
_diffrn_reflns_limit_h_max 12
_diffrn_reflns_limit_h_min -15
_diffrn_reflns_limit_k_max 10
_diffrn_reflns_limit_k_min -10
_diffrn_reflns_limit_l_max 27
_diffrn_reflns_limit_l_min -22
_diffrn_reflns_number 15430
_diffrn_reflns_point_group_measured_fraction_full 0.998
_diffrn_reflns_point_group_measured_fraction_max 0.954
_diffrn_reflns_theta_full 67.684
_diffrn_reflns_theta_max 75.300
_diffrn_reflns_theta_min 3.954
_diffrn_source 'Rotating-anode X-ray tube'
_diffrn_source_type 'Rigaku (Cu) X-ray Source'
_exptl_absorpt_coefficient_mu 0.668
_exptl_absorpt_correction_T_max 1.00000
_exptl_absorpt_correction_T_min 0.52961
_exptl_absorpt_correction_type multi-scan
_exptl_absorpt_process_details
;
CrysAlisPro 1.171.41.120a (Rigaku Oxford Diffraction, 2021)
Empirical absorption correction using spherical harmonics,
implemented in SCALE3 ABSPACK scaling algorithm.
;
_exptl_crystal_colour colourless
_exptl_crystal_colour_primary colourless
_exptl_crystal_density_diffrn 1.308
_exptl_crystal_description block
_exptl_crystal_F_000 976
_exptl_crystal_size_max 0.35
_exptl_crystal_size_mid 0.3
_exptl_crystal_size_min 0.3
_refine_diff_density_max 0.270
_refine_diff_density_min -0.242
_refine_diff_density_rms 0.043
_refine_ls_extinction_coef 0.00127(17)
_refine_ls_extinction_expression Fc^*^=kFc[1+0.001xFc^2^\l^3^/sin(2\q)]^-1/4^
_refine_ls_extinction_method 'SHELXL-2018/3 (Sheldrick 2018)'
_refine_ls_goodness_of_fit_ref 1.065
_refine_ls_hydrogen_treatment constr
_refine_ls_matrix_type full
_refine_ls_number_parameters 320
_refine_ls_number_reflns 4632
_refine_ls_number_restraints 0
_refine_ls_restrained_S_all 1.065
_refine_ls_R_factor_all 0.0438
_refine_ls_R_factor_gt 0.0392
_refine_ls_shift/su_max 0.001
_refine_ls_shift/su_mean 0.000
_refine_ls_structure_factor_coef Fsqd
_refine_ls_weighting_details 'w=1/[\s^2^(Fo^2^)+(0.0458P)^2^+0.6865P] where P=(Fo^2^+2Fc^2^)/3'
_refine_ls_weighting_scheme calc
_refine_ls_wR_factor_gt 0.1007
_refine_ls_wR_factor_ref 0.1041
_reflns_Friedel_coverage 0.000
_reflns_number_gt 4098
_reflns_number_total 4632
_reflns_threshold_expression 'I > 2\s(I)'
_cod_data_source_file d3cc03253a2.cif
_cod_data_source_block shimq_220425_auto
_cod_database_code 7131951
_shelx_shelxl_version_number 2018/3
_chemical_oxdiff_formula CHNO
_shelx_space_group_comment
;
The symmetry employed for this shelxl refinement is uniquely defined
by the following loop, which should always be used as a source of
symmetry information in preference to the above space-group names.
They are only intended as comments.
;
_shelx_estimated_absorpt_t_max 0.825
_shelx_estimated_absorpt_t_min 0.800
_reflns_odcompleteness_completeness 99.91
_reflns_odcompleteness_iscentric 1
_reflns_odcompleteness_theta 66.97
_olex2_refinement_description
;
1. Fixed Uiso
 At 1.2 times of:
  All C(H) groups, All C(H,H) groups
 At 1.5 times of:
  All C(H,H,H) groups
2.a Secondary CH2 refined with riding coordinates:
 C28(H28A,H28B)
2.b Aromatic/amide H refined with riding coordinates:
 C2(H2), C5(H5), C34(H34), C21(H21), C3(H3), C30(H30), C4(H4), C33(H33),
 C32(H32), C31(H31), C14(H14), C18(H18), C17(H17), C16(H16), C15(H15)
2.c Idealised Me refined as rotating group:
 C27(H27A,H27B,H27C), C24(H24A,H24B,H24C), C25(H25A,H25B,H25C)
;
_olex2_submission_special_instructions 'No special instructions were received'
_oxdiff_exptl_absorpt_empirical_details
;
Empirical correction (ABSPACK) includes:
- Absorption correction using spherical harmonics
- Frame scaling
;
_oxdiff_exptl_absorpt_empirical_full_max 2.289
_oxdiff_exptl_absorpt_empirical_full_min 0.337

loop_
_space_group_symop_operation_xyz
'x, y, z'
'-x+1/2, y+1/2, -z+1/2'
'-x, -y, -z'
'x-1/2, -y-1/2, z-1/2'

loop_
_atom_site_label
_atom_site_type_symbol
_atom_site_fract_x
_atom_site_fract_y
_atom_site_fract_z
_atom_site_U_iso_or_equiv
_atom_site_adp_type
_atom_site_occupancy
_atom_site_site_symmetry_order
_atom_site_calc_flag
_atom_site_refinement_flags_posn
_atom_site_refinement_flags_adp
_atom_site_refinement_flags_occupancy
_atom_site_disorder_assembly
_atom_site_disorder_group
O35 O 0.43884(7) 0.09415(10) 0.58292(4) 0.0236(2) Uani 1 1 d . . . . .
O26 O 0.22581(8) 0.19600(12) 0.72314(4) 0.0312(2) Uani 1 1 d . . . . .
N19 N 0.21259(8) 0.25114(12) 0.57845(5) 0.0183(2) Uani 1 1 d . . . . .
N10 N 0.39984(9) 0.26910(12) 0.69132(5) 0.0199(2) Uani 1 1 d . . . . .
N9 N 0.53017(8) 0.31451(12) 0.55927(4) 0.0175(2) Uani 1 1 d . . . . .
N23 N 0.18300(8) 0.33637(12) 0.52786(5) 0.0192(2) Uani 1 1 d . . . . .
C1 C 0.53825(10) 0.46536(14) 0.58126(5) 0.0171(2) Uani 1 1 d . . . . .
C8 C 0.45609(10) 0.23066(14) 0.58818(5) 0.0180(3) Uani 1 1 d . . . . .
C6 C 0.46418(10) 0.48694(14) 0.62532(5) 0.0174(3) Uani 1 1 d . . . . .
C22 C 0.13846(10) 0.23540(15) 0.48813(6) 0.0213(3) Uani 1 1 d . . . . .
C20 C 0.18896(10) 0.09871(15) 0.56971(6) 0.0212(3) Uani 1 1 d . . . . .
C11 C 0.26815(10) 0.33500(15) 0.62821(5) 0.0186(3) Uani 1 1 d . . . . .
C7 C 0.40193(10) 0.33956(14) 0.63161(5) 0.0177(3) Uani 1 1 d . . . . .
C29 C 0.72174(10) 0.21990(14) 0.55726(5) 0.0192(3) Uani 1 1 d . . . . .
C2 C 0.60839(10) 0.57989(15) 0.56463(5) 0.0199(3) Uani 1 1 d . . . . .
H2 H 0.658540 0.562947 0.534978 0.024 Uiso 1 1 calc R U . . .
C5 C 0.46181(10) 0.62698(15) 0.65415(6) 0.0212(3) Uani 1 1 d . . . . .
H5 H 0.413755 0.642688 0.684893 0.025 Uiso 1 1 calc R U . . .
C34 C 0.81747(11) 0.29553(15) 0.54295(6) 0.0212(3) Uani 1 1 d . . . . .
H34 H 0.813239 0.365744 0.510514 0.025 Uiso 1 1 calc R U . . .
C28 C 0.61022(10) 0.24579(15) 0.52179(6) 0.0196(3) Uani 1 1 d . . . . .
H28A H 0.620320 0.314156 0.487537 0.024 Uiso 1 1 calc R U . . .
H28B H 0.580563 0.146850 0.505752 0.024 Uiso 1 1 calc R U . . .
C21 C 0.14055(10) 0.08733(15) 0.51206(6) 0.0231(3) Uani 1 1 d . . . . .
H21 H 0.113714 -0.003337 0.492270 0.028 Uiso 1 1 calc R U . . .
C13 C 0.49039(11) 0.20174(16) 0.72714(5) 0.0225(3) Uani 1 1 d . . . . .
C3 C 0.60277(11) 0.72107(15) 0.59298(6) 0.0229(3) Uani 1 1 d . . . . .
H3 H 0.648720 0.802732 0.581806 0.027 Uiso 1 1 calc R U . . .
C30 C 0.72909(11) 0.11965(15) 0.60577(6) 0.0228(3) Uani 1 1 d . . . . .
H30 H 0.663896 0.069142 0.616559 0.027 Uiso 1 1 calc R U . . .
C12 C 0.28643(11) 0.24992(15) 0.68859(6) 0.0218(3) Uani 1 1 d . . . . .
C4 C 0.53113(11) 0.74481(15) 0.63736(6) 0.0237(3) Uani 1 1 d . . . . .
H4 H 0.529310 0.841801 0.656385 0.028 Uiso 1 1 calc R U . . .
C33 C 0.91961(11) 0.26897(16) 0.57591(6) 0.0246(3) Uani 1 1 d . . . . .
H33 H 0.984668 0.321155 0.565890 0.029 Uiso 1 1 calc R U . . .
C27 C 0.21248(11) 0.48966(16) 0.63552(6) 0.0230(3) Uani 1 1 d . . . . .
H27A H 0.226804 0.556214 0.601928 0.035 Uiso 1 1 calc R U . . .
H27B H 0.243050 0.537012 0.673077 0.035 Uiso 1 1 calc R U . . .
H27C H 0.131778 0.475247 0.636248 0.035 Uiso 1 1 calc R U . . .
C32 C 0.92649(11) 0.16668(16) 0.62323(6) 0.0269(3) Uani 1 1 d . . . . .
H32 H 0.996407 0.147061 0.645176 0.032 Uiso 1 1 calc R U . . .
C31 C 0.83106(12) 0.09309(16) 0.63844(6) 0.0264(3) Uani 1 1 d . . . . .
H31 H 0.835352 0.024240 0.671320 0.032 Uiso 1 1 calc R U . . .
C24 C 0.21027(11) -0.02696(16) 0.61431(7) 0.0275(3) Uani 1 1 d . . . . .
H24A H 0.289382 -0.026916 0.629415 0.041 Uiso 1 1 calc R U . . .
H24B H 0.191126 -0.125512 0.595180 0.041 Uiso 1 1 calc R U . . .
H24C H 0.164290 -0.010978 0.647615 0.041 Uiso 1 1 calc R U . . .
C14 C 0.47827(13) 0.05639(17) 0.75066(6) 0.0294(3) Uani 1 1 d . . . . .
H14 H 0.408812 0.004161 0.744850 0.035 Uiso 1 1 calc R U . . .
C18 C 0.59202(12) 0.27801(18) 0.73568(6) 0.0295(3) Uani 1 1 d . . . . .
H18 H 0.599682 0.377759 0.719712 0.035 Uiso 1 1 calc R U . . .
C25 C 0.08898(12) 0.28782(17) 0.42793(6) 0.0292(3) Uani 1 1 d . . . . .
H25A H 0.007642 0.295205 0.427944 0.044 Uiso 1 1 calc R U . . .
H25B H 0.107419 0.214132 0.397427 0.044 Uiso 1 1 calc R U . . .
H25C H 0.119497 0.388419 0.419018 0.044 Uiso 1 1 calc R U . . .
C17 C 0.68228(13) 0.2078(2) 0.76766(6) 0.0360(4) Uani 1 1 d . . . . .
H17 H 0.752124 0.259141 0.773176 0.043 Uiso 1 1 calc R U . . .
C16 C 0.67092(14) 0.0642(2) 0.79137(6) 0.0383(4) Uani 1 1 d . . . . .
H16 H 0.732608 0.016801 0.813591 0.046 Uiso 1 1 calc R U . . .
C15 C 0.56937(15) -0.01127(19) 0.78280(7) 0.0393(4) Uani 1 1 d . . . . .
H15 H 0.562024 -0.110672 0.799147 0.047 Uiso 1 1 calc R U . . .

loop_
_atom_site_aniso_label
_atom_site_aniso_U_11
_atom_site_aniso_U_22
_atom_site_aniso_U_33
_atom_site_aniso_U_23
_atom_site_aniso_U_13
_atom_site_aniso_U_12
O35 0.0232(5) 0.0188(5) 0.0295(5) -0.0014(4) 0.0060(4) -0.0011(3)
O26 0.0280(5) 0.0435(6) 0.0236(5) 0.0067(4) 0.0099(4) -0.0040(4)
N19 0.0175(5) 0.0203(5) 0.0171(5) 0.0001(4) 0.0023(4) -0.0010(4)
N10 0.0205(5) 0.0245(5) 0.0150(5) 0.0041(4) 0.0032(4) 0.0005(4)
N9 0.0165(5) 0.0193(5) 0.0171(5) -0.0010(4) 0.0035(4) -0.0002(4)
N23 0.0190(5) 0.0220(5) 0.0167(5) 0.0010(4) 0.0031(4) -0.0006(4)
C1 0.0163(6) 0.0192(6) 0.0152(5) 0.0003(5) -0.0016(4) 0.0023(5)
C8 0.0161(6) 0.0208(6) 0.0169(6) 0.0013(5) 0.0003(4) 0.0006(4)
C6 0.0167(6) 0.0212(6) 0.0139(6) 0.0010(5) -0.0003(4) 0.0003(5)
C22 0.0181(6) 0.0265(7) 0.0199(6) -0.0044(5) 0.0050(5) -0.0018(5)
C20 0.0168(6) 0.0202(6) 0.0276(7) -0.0009(5) 0.0070(5) -0.0004(5)
C11 0.0162(6) 0.0238(6) 0.0161(6) -0.0004(5) 0.0035(4) -0.0013(5)
C7 0.0183(6) 0.0205(6) 0.0142(6) 0.0017(5) 0.0013(4) 0.0009(5)
C29 0.0190(6) 0.0202(6) 0.0190(6) -0.0042(5) 0.0045(5) 0.0027(5)
C2 0.0182(6) 0.0230(6) 0.0184(6) 0.0021(5) 0.0017(5) 0.0003(5)
C5 0.0215(6) 0.0247(6) 0.0173(6) -0.0026(5) 0.0016(5) 0.0015(5)
C34 0.0228(6) 0.0213(6) 0.0201(6) -0.0038(5) 0.0058(5) 0.0010(5)
C28 0.0201(6) 0.0220(6) 0.0173(6) -0.0026(5) 0.0052(5) 0.0011(5)
C21 0.0193(6) 0.0231(6) 0.0275(7) -0.0068(5) 0.0047(5) -0.0020(5)
C13 0.0258(7) 0.0292(7) 0.0130(6) 0.0004(5) 0.0039(5) 0.0065(5)
C3 0.0219(6) 0.0214(6) 0.0251(7) 0.0022(5) 0.0006(5) -0.0036(5)
C30 0.0230(6) 0.0222(6) 0.0238(6) -0.0011(5) 0.0063(5) 0.0019(5)
C12 0.0222(6) 0.0257(6) 0.0182(6) 0.0007(5) 0.0051(5) -0.0009(5)
C4 0.0245(7) 0.0212(6) 0.0249(7) -0.0040(5) -0.0006(5) -0.0001(5)
C33 0.0193(6) 0.0268(7) 0.0282(7) -0.0099(6) 0.0055(5) -0.0005(5)
C27 0.0201(6) 0.0276(7) 0.0214(6) -0.0049(5) 0.0022(5) 0.0027(5)
C32 0.0225(7) 0.0319(7) 0.0254(7) -0.0084(6) -0.0019(5) 0.0080(5)
C31 0.0310(7) 0.0267(7) 0.0214(6) -0.0004(6) 0.0024(5) 0.0080(5)
C24 0.0243(7) 0.0231(7) 0.0357(8) 0.0047(6) 0.0050(5) -0.0002(5)
C14 0.0385(8) 0.0307(7) 0.0197(6) 0.0047(6) 0.0067(6) 0.0053(6)
C18 0.0270(7) 0.0376(8) 0.0233(7) 0.0033(6) -0.0012(5) 0.0030(6)
C25 0.0324(7) 0.0331(8) 0.0217(7) -0.0030(6) -0.0001(5) -0.0030(6)
C17 0.0293(8) 0.0543(10) 0.0232(7) -0.0015(7) -0.0027(6) 0.0096(7)
C16 0.0415(9) 0.0546(10) 0.0179(7) 0.0002(7) -0.0014(6) 0.0258(8)
C15 0.0599(11) 0.0363(8) 0.0221(7) 0.0086(6) 0.0066(7) 0.0180(8)

loop_
_atom_type_symbol
_atom_type_description
_atom_type_scat_dispersion_real
_atom_type_scat_dispersion_imag
_atom_type_scat_source
C C 0.0181 0.0091 'International Tables Vol C Tables 4.2.6.8 and 6.1.1.4'
H H 0.0000 0.0000 'International Tables Vol C Tables 4.2.6.8 and 6.1.1.4'
N N 0.0311 0.0180 'International Tables Vol C Tables 4.2.6.8 and 6.1.1.4'
O O 0.0492 0.0322 'International Tables Vol C Tables 4.2.6.8 and 6.1.1.4'

loop_
_geom_angle_atom_site_label_1
_geom_angle_atom_site_label_2
_geom_angle_atom_site_label_3
_geom_angle
_geom_angle_site_symmetry_1
_geom_angle_site_symmetry_3
_geom_angle_publ_flag
N23 N19 C11 115.41(10) . . ?
C20 N19 N23 111.86(10) . . ?
C20 N19 C11 132.59(11) . . ?
C13 N10 C7 127.62(10) . . ?
C12 N10 C7 96.33(9) . . ?
C12 N10 C13 133.06(11) . . ?
C1 N9 C28 123.90(10) . . ?
C8 N9 C1 111.29(10) . . ?
C8 N9 C28 123.11(10) . . ?
C22 N23 N19 104.59(10) . . ?
C6 C1 N9 110.20(10) . . ?
C2 C1 N9 127.39(11) . . ?
C2 C1 C6 122.39(11) . . ?
O35 C8 N9 126.50(11) . . ?
O35 C8 C7 125.92(11) . . ?
N9 C8 C7 107.51(10) . . ?
C1 C6 C7 107.76(10) . . ?
C5 C6 C1 119.32(11) . . ?
C5 C6 C7 132.91(11) . . ?
N23 C22 C21 111.29(11) . . ?
N23 C22 C25 120.27(12) . . ?
C21 C22 C25 128.35(12) . . ?
N19 C20 C21 105.63(11) . . ?
N19 C20 C24 126.69(12) . . ?
C21 C20 C24 127.67(12) . . ?
N19 C11 C7 116.04(10) . . ?
N19 C11 C12 116.91(11) . . ?
N19 C11 C27 110.85(10) . . ?
C12 C11 C7 84.78(9) . . ?
C27 C11 C7 114.93(10) . . ?
C27 C11 C12 111.16(10) . . ?
N10 C7 C8 111.03(10) . . ?
N10 C7 C6 119.50(10) . . ?
N10 C7 C11 86.11(8) . . ?
C8 C7 C11 115.65(10) . . ?
C6 C7 C8 103.02(9) . . ?
C6 C7 C11 121.53(10) . . ?
C34 C29 C28 121.33(11) . . ?
C34 C29 C30 119.00(12) . . ?
C30 C29 C28 119.66(11) . . ?
C1 C2 H2 121.3 . . ?
C1 C2 C3 117.47(11) . . ?
C3 C2 H2 121.3 . . ?
C6 C5 H5 120.5 . . ?
C6 C5 C4 119.06(12) . . ?
C4 C5 H5 120.5 . . ?
C29 C34 H34 119.8 . . ?
C29 C34 C33 120.40(12) . . ?
C33 C34 H34 119.8 . . ?
N9 C28 C29 110.88(10) . . ?
N9 C28 H28A 109.5 . . ?
N9 C28 H28B 109.5 . . ?
C29 C28 H28A 109.5 . . ?
C29 C28 H28B 109.5 . . ?
H28A C28 H28B 108.1 . . ?
C22 C21 H21 126.7 . . ?
C20 C21 C22 106.62(12) . . ?
C20 C21 H21 126.7 . . ?
C14 C13 N10 119.52(13) . . ?
C14 C13 C18 120.52(13) . . ?
C18 C13 N10 119.87(12) . . ?
C2 C3 H3 119.4 . . ?
C4 C3 C2 121.25(12) . . ?
C4 C3 H3 119.4 . . ?
C29 C30 H30 119.8 . . ?
C31 C30 C29 120.46(12) . . ?
C31 C30 H30 119.8 . . ?
O26 C12 N10 132.54(12) . . ?
O26 C12 C11 134.92(12) . . ?
N10 C12 C11 92.36(9) . . ?
C5 C4 H4 119.8 . . ?
C3 C4 C5 120.47(12) . . ?
C3 C4 H4 119.8 . . ?
C34 C33 H33 119.9 . . ?
C32 C33 C34 120.15(13) . . ?
C32 C33 H33 119.9 . . ?
C11 C27 H27A 109.5 . . ?
C11 C27 H27B 109.5 . . ?
C11 C27 H27C 109.5 . . ?
H27A C27 H27B 109.5 . . ?
H27A C27 H27C 109.5 . . ?
H27B C27 H27C 109.5 . . ?
C33 C32 H32 120.1 . . ?
C33 C32 C31 119.75(12) . . ?
C31 C32 H32 120.1 . . ?
C30 C31 H31 119.9 . . ?
C32 C31 C30 120.21(13) . . ?
C32 C31 H31 119.9 . . ?
C20 C24 H24A 109.5 . . ?
C20 C24 H24B 109.5 . . ?
C20 C24 H24C 109.5 . . ?
H24A C24 H24B 109.5 . . ?
H24A C24 H24C 109.5 . . ?
H24B C24 H24C 109.5 . . ?
C13 C14 H14 120.6 . . ?
C15 C14 C13 118.83(15) . . ?
C15 C14 H14 120.6 . . ?
C13 C18 H18 120.2 . . ?
C17 C18 C13 119.70(15) . . ?
C17 C18 H18 120.2 . . ?
C22 C25 H25A 109.5 . . ?
C22 C25 H25B 109.5 . . ?
C22 C25 H25C 109.5 . . ?
H25A C25 H25B 109.5 . . ?
H25A C25 H25C 109.5 . . ?
H25B C25 H25C 109.5 . . ?
C18 C17 H17 119.9 . . ?
C16 C17 C18 120.20(16) . . ?
C16 C17 H17 119.9 . . ?
C17 C16 H16 120.1 . . ?
C17 C16 C15 119.89(14) . . ?
C15 C16 H16 120.1 . . ?
C14 C15 H15 119.6 . . ?
C16 C15 C14 120.86(15) . . ?
C16 C15 H15 119.6 . . ?

loop_
_geom_bond_atom_site_label_1
_geom_bond_atom_site_label_2
_geom_bond_distance
_geom_bond_site_symmetry_2
_geom_bond_publ_flag
O35 C8 1.2142(15) . ?
O26 C12 1.2078(16) . ?
N19 N23 1.3773(15) . ?
N19 C20 1.3718(16) . ?
N19 C11 1.4471(16) . ?
N10 C7 1.4775(15) . ?
N10 C13 1.4202(17) . ?
N10 C12 1.3695(16) . ?
N9 C1 1.4074(16) . ?
N9 C8 1.3628(16) . ?
N9 C28 1.4641(15) . ?
N23 C22 1.3314(17) . ?
C1 C6 1.4033(17) . ?
C1 C2 1.3818(17) . ?
C8 C7 1.5481(17) . ?
C6 C7 1.5024(17) . ?
C6 C5 1.3855(18) . ?
C22 C21 1.3999(19) . ?
C22 C25 1.4977(19) . ?
C20 C21 1.3732(19) . ?
C20 C24 1.4921(19) . ?
C11 C7 1.6036(17) . ?
C11 C12 1.5439(17) . ?
C11 C27 1.5232(18) . ?
C29 C34 1.3900(18) . ?
C29 C28 1.5122(17) . ?
C29 C30 1.3940(19) . ?
C2 H2 0.9500 . ?
C2 C3 1.3924(18) . ?
C5 H5 0.9500 . ?
C5 C4 1.3979(19) . ?
C34 H34 0.9500 . ?
C34 C33 1.3936(19) . ?
C28 H28A 0.9900 . ?
C28 H28B 0.9900 . ?
C21 H21 0.9500 . ?
C13 C14 1.388(2) . ?
C13 C18 1.389(2) . ?
C3 H3 0.9500 . ?
C3 C4 1.3912(19) . ?
C30 H30 0.9500 . ?
C30 C31 1.3890(19) . ?
C4 H4 0.9500 . ?
C33 H33 0.9500 . ?
C33 C32 1.385(2) . ?
C27 H27A 0.9800 . ?
C27 H27B 0.9800 . ?
C27 H27C 0.9800 . ?
C32 H32 0.9500 . ?
C32 C31 1.385(2) . ?
C31 H31 0.9500 . ?
C24 H24A 0.9800 . ?
C24 H24B 0.9800 . ?
C24 H24C 0.9800 . ?
C14 H14 0.9500 . ?
C14 C15 1.387(2) . ?
C18 H18 0.9500 . ?
C18 C17 1.388(2) . ?
C25 H25A 0.9800 . ?
C25 H25B 0.9800 . ?
C25 H25C 0.9800 . ?
C17 H17 0.9500 . ?
C17 C16 1.374(3) . ?
C16 H16 0.9500 . ?
C16 C15 1.385(3) . ?
C15 H15 0.9500 . ?

loop_
_geom_torsion_atom_site_label_1
_geom_torsion_atom_site_label_2
_geom_torsion_atom_site_label_3
_geom_torsion_atom_site_label_4
_geom_torsion
_geom_torsion_site_symmetry_1
_geom_torsion_site_symmetry_2
_geom_torsion_site_symmetry_3
_geom_torsion_site_symmetry_4
_geom_torsion_publ_flag
O35 C8 C7 N10 43.49(16) . . . . ?
O35 C8 C7 C6 172.57(12) . . . . ?
O35 C8 C7 C11 -52.48(16) . . . . ?
N19 N23 C22 C21 -0.87(13) . . . . ?
N19 N23 C22 C25 175.99(11) . . . . ?
N19 C20 C21 C22 0.71(13) . . . . ?
N19 C11 C7 N10 -121.95(11) . . . . ?
N19 C11 C7 C8 -10.46(15) . . . . ?
N19 C11 C7 C6 115.55(12) . . . . ?
N19 C11 C12 O26 -63.3(2) . . . . ?
N19 C11 C12 N10 121.45(11) . . . . ?
N10 C13 C14 C15 176.50(12) . . . . ?
N10 C13 C18 C17 -176.07(12) . . . . ?
N9 C1 C6 C7 -1.04(13) . . . . ?
N9 C1 C6 C5 177.92(10) . . . . ?
N9 C1 C2 C3 -179.38(11) . . . . ?
N9 C8 C7 N10 -133.65(10) . . . . ?
N9 C8 C7 C6 -4.57(12) . . . . ?
N9 C8 C7 C11 130.38(11) . . . . ?
N23 N19 C20 C21 -1.31(13) . . . . ?
N23 N19 C20 C24 179.56(11) . . . . ?
N23 N19 C11 C7 -91.36(12) . . . . ?
N23 N19 C11 C12 170.91(10) . . . . ?
N23 N19 C11 C27 42.12(13) . . . . ?
N23 C22 C21 C20 0.11(14) . . . . ?
C1 N9 C8 O35 -172.88(12) . . . . ?
C1 N9 C8 C7 4.23(13) . . . . ?
C1 N9 C28 C29 69.41(14) . . . . ?
C1 C6 C7 N10 126.96(11) . . . . ?
C1 C6 C7 C8 3.32(12) . . . . ?
C1 C6 C7 C11 -128.23(11) . . . . ?
C1 C6 C5 C4 1.82(18) . . . . ?
C1 C2 C3 C4 1.47(18) . . . . ?
C8 N9 C1 C6 -2.13(14) . . . . ?
C8 N9 C1 C2 176.75(12) . . . . ?
C8 N9 C28 C29 -94.45(13) . . . . ?
C6 C1 C2 C3 -0.63(18) . . . . ?
C6 C5 C4 C3 -1.00(19) . . . . ?
C20 N19 N23 C22 1.36(13) . . . . ?
C20 N19 C11 C7 83.70(15) . . . . ?
C20 N19 C11 C12 -14.02(18) . . . . ?
C20 N19 C11 C27 -142.82(13) . . . . ?
C11 N19 N23 C22 177.45(10) . . . . ?
C11 N19 C20 C21 -176.51(12) . . . . ?
C11 N19 C20 C24 4.4(2) . . . . ?
C7 N10 C13 C14 -129.32(13) . . . . ?
C7 N10 C13 C18 47.22(19) . . . . ?
C7 N10 C12 O26 179.27(15) . . . . ?
C7 N10 C12 C11 -5.25(10) . . . . ?
C7 C6 C5 C4 -179.54(12) . . . . ?
C7 C11 C12 O26 -179.88(17) . . . . ?
C7 C11 C12 N10 4.83(9) . . . . ?
C29 C34 C33 C32 0.06(19) . . . . ?
C29 C30 C31 C32 0.3(2) . . . . ?
C2 C1 C6 C7 -179.98(11) . . . . ?
C2 C1 C6 C5 -1.02(18) . . . . ?
C2 C3 C4 C5 -0.7(2) . . . . ?
C5 C6 C7 N10 -51.80(19) . . . . ?
C5 C6 C7 C8 -175.44(13) . . . . ?
C5 C6 C7 C11 53.02(18) . . . . ?
C34 C29 C28 N9 -116.38(12) . . . . ?
C34 C29 C30 C31 -1.48(19) . . . . ?
C34 C33 C32 C31 -1.3(2) . . . . ?
C28 N9 C1 C6 -167.65(10) . . . . ?
C28 N9 C1 C2 11.23(19) . . . . ?
C28 N9 C8 O35 -7.23(19) . . . . ?
C28 N9 C8 C7 169.89(10) . . . . ?
C28 C29 C34 C33 -179.43(11) . . . . ?
C28 C29 C30 C31 179.25(11) . . . . ?
C13 N10 C7 C8 51.35(16) . . . . ?
C13 N10 C7 C6 -68.30(17) . . . . ?
C13 N10 C7 C11 167.38(12) . . . . ?
C13 N10 C12 O26 18.5(3) . . . . ?
C13 N10 C12 C11 -166.02(13) . . . . ?
C13 C14 C15 C16 -0.1(2) . . . . ?
C13 C18 C17 C16 -0.7(2) . . . . ?
C30 C29 C34 C33 1.31(18) . . . . ?
C30 C29 C28 N9 62.88(15) . . . . ?
C12 N10 C7 C8 -110.96(11) . . . . ?
C12 N10 C7 C6 129.38(11) . . . . ?
C12 N10 C7 C11 5.07(10) . . . . ?
C12 N10 C13 C14 26.3(2) . . . . ?
C12 N10 C13 C18 -157.19(14) . . . . ?
C12 C11 C7 N10 -4.48(9) . . . . ?
C12 C11 C7 C8 107.00(11) . . . . ?
C12 C11 C7 C6 -126.99(11) . . . . ?
C33 C32 C31 C30 1.1(2) . . . . ?
C27 C11 C7 N10 106.45(11) . . . . ?
C27 C11 C7 C8 -142.07(11) . . . . ?
C27 C11 C7 C6 -16.06(15) . . . . ?
C27 C11 C12 O26 65.4(2) . . . . ?
C27 C11 C12 N10 -109.91(11) . . . . ?
C24 C20 C21 C22 179.84(12) . . . . ?
C14 C13 C18 C17 0.4(2) . . . . ?
C18 C13 C14 C15 0.0(2) . . . . ?
C18 C17 C16 C15 0.7(2) . . . . ?
C25 C22 C21 C20 -176.44(12) . . . . ?
C17 C16 C15 C14 -0.2(2) . . . . ?
